data_7152388
loop_
_publ_author_name
'Murai, Toshiaki'
'Nagaya, Eri'
'Shibahara, Fumitoshi'
'Maruyama, Toshifumi'

_publ_section_title
;
 Imidazo[1,5-a]pyridine-1-ylalkylalcohols: synthesis via intramolecular
 cyclization of N-thioacyl 1,2-aminoalcohols and their silyl ethers and
 molecular structures.
;
_journal_issue 25
_journal_name_full 'Organic &amp; biomolecular chemistry'
_journal_page_first 4943
_journal_page_last 4953
_journal_paper_doi 10.1039/c2ob25438g
_journal_volume 10
_journal_year 2012
_chemical_formula_moiety 'C28 H22 Cl2 N2 O'
_chemical_formula_sum 'C28 H22 Cl2 N2 O'
_chemical_formula_weight 473.38
_chemical_name_systematic
;
?
;
_space_group_IT_number 14
_symmetry_cell_setting monoclinic
_symmetry_Int_Tables_number 14
_symmetry_space_group_name_Hall '-P 2yn'
_symmetry_space_group_name_H-M 'P 1 21/n 1'
_atom_sites_solution_hydrogens geom
_atom_sites_solution_primary direct
_atom_sites_solution_secondary difmap
_audit_creation_method SHELXL-97
_cell_angle_alpha 90.00
_cell_angle_beta 103.189(3)
_cell_angle_gamma 90.00
_cell_formula_units_Z 4
_cell_length_a 8.513(2)
_cell_length_b 23.170(6)
_cell_length_c 11.837(3)
_cell_measurement_reflns_used 6920
_cell_measurement_temperature 203(2)
_cell_measurement_theta_max 27.5
_cell_measurement_theta_min 3.0
_cell_volume 2273.2(10)
_computing_structure_refinement 'SHELXL-97 (Sheldrick, 1997)'
_computing_structure_solution 'SHELXS-97 (Sheldrick, 1990)'
_diffrn_ambient_temperature 203(2)
_diffrn_detector_area_resol_mean 14.62
_diffrn_measured_fraction_theta_full 0.987
_diffrn_measured_fraction_theta_max 0.987
_diffrn_measurement_device_type 'Rigaku/MSC Mercury CCD'
_diffrn_measurement_method \w
_diffrn_radiation_monochromator graphite
_diffrn_radiation_source 'fine-focus sealed tube'
_diffrn_radiation_type MoK\a
_diffrn_radiation_wavelength 0.71070
_diffrn_reflns_av_R_equivalents 0.0297
_diffrn_reflns_av_sigmaI/netI 0.0234
_diffrn_reflns_limit_h_max 11
_diffrn_reflns_limit_h_min -11
_diffrn_reflns_limit_k_max 30
_diffrn_reflns_limit_k_min -29
_diffrn_reflns_limit_l_max 13
_diffrn_reflns_limit_l_min -15
_diffrn_reflns_number 18043
_diffrn_reflns_theta_full 27.50
_diffrn_reflns_theta_max 27.50
_diffrn_reflns_theta_min 3.02
_exptl_absorpt_coefficient_mu 0.310
_exptl_absorpt_correction_T_max 0.986
_exptl_absorpt_correction_T_min 0.970
_exptl_absorpt_correction_type integration
_exptl_absorpt_process_details '(Higashi, 1999)'
_exptl_crystal_colour Yellow
_exptl_crystal_density_diffrn 1.383
_exptl_crystal_density_method 'not measured'
_exptl_crystal_description Block
_exptl_crystal_F_000 984
_exptl_crystal_size_max 0.34
_exptl_crystal_size_mid 0.34
_exptl_crystal_size_min 0.23
_refine_diff_density_max 0.605
_refine_diff_density_min -0.662
_refine_diff_density_rms 0.045
_refine_ls_extinction_coef 0.010(3)
_refine_ls_extinction_expression Fc^*^=kFc[1+0.001xFc^2^\l^3^/sin(2\q)]^-1/4^
_refine_ls_extinction_method SHELXL
_refine_ls_goodness_of_fit_ref 1.000
_refine_ls_hydrogen_treatment constr
_refine_ls_matrix_type full
_refine_ls_number_parameters 301
_refine_ls_number_reflns 5151
_refine_ls_number_restraints 0
_refine_ls_restrained_S_all 1.000
_refine_ls_R_factor_all 0.0637
_refine_ls_R_factor_gt 0.0587
_refine_ls_shift/su_max 0.000
_refine_ls_shift/su_mean 0.000
_refine_ls_structure_factor_coef Fsqd
_refine_ls_weighting_details 'calc w=1/[\s^2^(Fo^2^)+(0.0300P)^2^+2.9790P] where P=(Fo^2^+2Fc^2^)/3'
_refine_ls_weighting_scheme calc
_refine_ls_wR_factor_gt 0.1159
_refine_ls_wR_factor_ref 0.1189
_reflns_number_gt 4857
_reflns_number_total 5151
_reflns_threshold_expression >2sigma(I)
_cod_data_source_file c2ob25438g.txt
_cod_data_source_block en064-2
_cod_original_cell_volume 2273.1(11)
_cod_original_sg_symbol_H-M 'P 21/n '
_cod_database_code 7152388

loop_
_symmetry_equiv_pos_as_xyz
'x, y, z'
'-x+1/2, y+1/2, -z+1/2'
'-x, -y, -z'
'x-1/2, -y-1/2, z-1/2'

loop_
_atom_site_label
_atom_site_type_symbol
_atom_site_fract_x
_atom_site_fract_y
_atom_site_fract_z
_atom_site_U_iso_or_equiv
_atom_site_adp_type
_atom_site_occupancy
_atom_site_symmetry_multiplicity
_atom_site_calc_flag
_atom_site_refinement_flags
O1 O 0.53979(17) 0.27337(6) 0.49365(11) 0.0281(3) Uani 1 1 d .
H1 H 0.4745 0.2846 0.4346 0.042 Uiso 1 1 calc R
N1 N 0.31607(17) 0.45017(6) 0.51061(13) 0.0209(3) Uani 1 1 d .
N2 N 0.34835(18) 0.36567(6) 0.43019(13) 0.0219(3) Uani 1 1 d .
C1 C 0.5630(2) 0.31766(7) 0.58003(15) 0.0214(4) Uani 1 1 d .
C2 C 0.7413(2) 0.33447(8) 0.61754(16) 0.0224(4) Uani 1 1 d .
C3 C 0.8413(2) 0.35468(8) 0.54968(18) 0.0290(4) Uani 1 1 d .
H3 H 0.8031 0.3592 0.4692 0.035 Uiso 1 1 calc R
C4 C 1.0006(3) 0.36833(9) 0.6033(2) 0.0352(5) Uani 1 1 d .
H4 H 1.0706 0.3820 0.5584 0.042 Uiso 1 1 calc R
C5 C 1.0567(2) 0.36188(9) 0.7223(2) 0.0358(5) Uani 1 1 d .
H5 H 1.1634 0.3724 0.7571 0.043 Uiso 1 1 calc R
C6 C 0.9575(2) 0.34016(9) 0.79059(19) 0.0308(4) Uani 1 1 d .
H6 H 0.9963 0.3352 0.8709 0.037 Uiso 1 1 calc R
C7 C 0.7992(2) 0.32599(8) 0.73693(16) 0.0236(4) Uani 1 1 d .
C8 C 0.6688(2) 0.30137(8) 0.78468(15) 0.0226(4) Uani 1 1 d .
C9 C 0.6649(2) 0.28507(8) 0.89710(16) 0.0275(4) Uani 1 1 d .
H9 H 0.7572 0.2886 0.9579 0.033 Uiso 1 1 calc R
C10 C 0.5216(3) 0.26350(9) 0.91756(17) 0.0304(4) Uani 1 1 d .
H10 H 0.5177 0.2519 0.9929 0.036 Uiso 1 1 calc R
C11 C 0.3846(2) 0.25886(9) 0.82876(18) 0.0301(4) Uani 1 1 d .
H11 H 0.2884 0.2448 0.8448 0.036 Uiso 1 1 calc R
C12 C 0.3880(2) 0.27481(8) 0.71574(17) 0.0258(4) Uani 1 1 d .
H12 H 0.2951 0.2716 0.6554 0.031 Uiso 1 1 calc R
C13 C 0.5306(2) 0.29549(7) 0.69437(15) 0.0211(4) Uani 1 1 d .
C14 C 0.4543(2) 0.36849(7) 0.53525(15) 0.0203(3) Uani 1 1 d .
C15 C 0.4380(2) 0.42029(8) 0.58919(15) 0.0215(4) Uani 1 1 d .
C16 C 0.5075(2) 0.44626(9) 0.69734(17) 0.0305(4) Uani 1 1 d .
H16 H 0.5906 0.4274 0.7504 0.037 Uiso 1 1 calc R
C17 C 0.4539(3) 0.49850(10) 0.72403(19) 0.0405(5) Uani 1 1 d .
H17 H 0.5010 0.5162 0.7952 0.049 Uiso 1 1 calc R
C18 C 0.3259(3) 0.52658(9) 0.64403(19) 0.0392(5) Uani 1 1 d .
H18 H 0.2875 0.5623 0.6641 0.047 Uiso 1 1 calc R
C19 C 0.2593(3) 0.50285(8) 0.54038(17) 0.0297(4) Uani 1 1 d .
H19 H 0.1750 0.5218 0.4886 0.036 Uiso 1 1 calc R
C20 C 0.2654(2) 0.41509(8) 0.41541(15) 0.0215(4) Uani 1 1 d .
C21 C 0.1312(2) 0.42686(8) 0.31582(15) 0.0225(4) Uani 1 1 d .
C22 C 0.0964(2) 0.48100(8) 0.26418(17) 0.0274(4) Uani 1 1 d .
H22 H 0.1584 0.5132 0.2954 0.033 Uiso 1 1 calc R
C23 C -0.0293(2) 0.48756(9) 0.16696(18) 0.0313(4) Uani 1 1 d .
H23 H -0.0517 0.5244 0.1339 0.038 Uiso 1 1 calc R
C24 C -0.1229(2) 0.44084(9) 0.11753(17) 0.0299(4) Uani 1 1 d .
C25 C -0.0883(2) 0.38696(9) 0.16939(17) 0.0298(4) Uani 1 1 d .
H25 H -0.1500 0.3548 0.1375 0.036 Uiso 1 1 calc R
C26 C 0.0355(2) 0.37996(8) 0.26706(16) 0.0263(4) Uani 1 1 d .
H26 H 0.0555 0.3433 0.3011 0.032 Uiso 1 1 calc R
C27 C -0.2582(3) 0.44800(11) 0.0108(2) 0.0462(6) Uani 1 1 d .
H27 H -0.2948 0.4103 -0.0200 0.069 Uiso 1 1 calc R
H27A H -0.2195 0.4698 -0.0474 0.069 Uiso 1 1 calc R
H27B H -0.3471 0.4685 0.0313 0.069 Uiso 1 1 calc R
C28 C 0.3280(3) 0.32892(12) 0.1309(2) 0.0471(6) Uani 1 1 d .
H28 H 0.2926 0.2940 0.0855 0.057 Uiso 1 1 calc R
H28A H 0.2635 0.3326 0.1894 0.057 Uiso 1 1 calc R
Cl1 Cl 0.53152(8) 0.32186(4) 0.20067(6) 0.0599(2) Uani 1 1 d .
Cl2 Cl 0.29383(10) 0.38879(3) 0.03922(7) 0.0684(3) Uani 1 1 d .

loop_
_atom_site_aniso_label
_atom_site_aniso_U_11
_atom_site_aniso_U_22
_atom_site_aniso_U_33
_atom_site_aniso_U_23
_atom_site_aniso_U_13
_atom_site_aniso_U_12
O1 0.0333(7) 0.0248(7) 0.0222(6) -0.0050(5) -0.0022(5) 0.0065(5)
N1 0.0212(7) 0.0197(7) 0.0209(7) 0.0014(6) 0.0030(6) 0.0011(6)
N2 0.0223(7) 0.0224(7) 0.0196(7) 0.0016(6) 0.0015(6) 0.0015(6)
C1 0.0228(8) 0.0208(8) 0.0191(8) -0.0010(6) 0.0014(7) 0.0026(7)
C2 0.0215(8) 0.0197(8) 0.0256(9) -0.0002(7) 0.0044(7) 0.0043(7)
C3 0.0320(10) 0.0251(9) 0.0313(10) 0.0024(8) 0.0104(8) 0.0036(8)
C4 0.0296(10) 0.0308(10) 0.0499(13) 0.0019(9) 0.0190(9) -0.0002(8)
C5 0.0203(9) 0.0310(10) 0.0537(14) -0.0046(9) 0.0037(9) -0.0003(8)
C6 0.0220(9) 0.0324(10) 0.0343(11) -0.0011(8) -0.0015(8) 0.0013(8)
C7 0.0213(8) 0.0221(8) 0.0258(9) -0.0007(7) 0.0020(7) 0.0032(7)
C8 0.0223(8) 0.0210(8) 0.0226(9) -0.0005(7) 0.0009(7) 0.0027(7)
C9 0.0314(10) 0.0272(9) 0.0208(9) -0.0005(7) -0.0005(7) 0.0039(8)
C10 0.0414(11) 0.0284(10) 0.0234(9) 0.0021(7) 0.0117(8) 0.0038(8)
C11 0.0304(10) 0.0271(9) 0.0356(11) 0.0003(8) 0.0133(8) -0.0006(8)
C12 0.0233(9) 0.0238(9) 0.0289(9) -0.0004(7) 0.0031(7) 0.0012(7)
C13 0.0222(8) 0.0174(8) 0.0220(8) -0.0002(6) 0.0016(7) 0.0024(6)
C14 0.0191(8) 0.0222(8) 0.0184(8) 0.0015(6) 0.0019(6) 0.0007(6)
C15 0.0211(8) 0.0217(8) 0.0208(8) 0.0018(7) 0.0027(7) 0.0013(7)
C16 0.0339(10) 0.0285(10) 0.0245(9) -0.0021(8) -0.0031(8) 0.0028(8)
C17 0.0551(14) 0.0322(11) 0.0274(10) -0.0092(8) -0.0048(10) 0.0052(10)
C18 0.0545(14) 0.0267(10) 0.0337(11) -0.0051(8) 0.0044(10) 0.0116(9)
C19 0.0353(10) 0.0240(9) 0.0287(10) 0.0004(7) 0.0048(8) 0.0077(8)
C20 0.0207(8) 0.0219(8) 0.0211(8) 0.0010(7) 0.0032(7) -0.0004(7)
C21 0.0200(8) 0.0256(9) 0.0211(8) 0.0020(7) 0.0029(7) 0.0012(7)
C22 0.0264(9) 0.0238(9) 0.0288(10) 0.0027(7) -0.0002(7) -0.0012(7)
C23 0.0318(10) 0.0276(10) 0.0311(10) 0.0075(8) -0.0003(8) 0.0043(8)
C24 0.0240(9) 0.0366(11) 0.0253(9) 0.0030(8) -0.0020(7) 0.0012(8)
C25 0.0282(10) 0.0305(10) 0.0279(10) -0.0017(8) 0.0004(8) -0.0043(8)
C26 0.0279(9) 0.0237(9) 0.0258(9) 0.0029(7) 0.0032(7) -0.0003(7)
C27 0.0409(13) 0.0509(14) 0.0362(12) 0.0086(10) -0.0134(10) -0.0009(11)
C28 0.0372(12) 0.0486(14) 0.0573(16) -0.0007(12) 0.0144(11) 0.0060(10)
Cl1 0.0492(4) 0.0885(5) 0.0382(3) -0.0078(3) 0.0020(3) 0.0230(3)
Cl2 0.0702(5) 0.0502(4) 0.0696(5) 0.0068(3) -0.0152(4) 0.0038(3)

loop_
_atom_type_symbol
_atom_type_description
_atom_type_scat_dispersion_real
_atom_type_scat_dispersion_imag
_atom_type_scat_source
C C 0.0033 0.0016 'International Tables Vol C Tables 4.2.6.8 and 6.1.1.4'
H H 0.0000 0.0000 'International Tables Vol C Tables 4.2.6.8 and 6.1.1.4'
N N 0.0061 0.0033 'International Tables Vol C Tables 4.2.6.8 and 6.1.1.4'
O O 0.0106 0.0060 'International Tables Vol C Tables 4.2.6.8 and 6.1.1.4'
Cl Cl 0.1484 0.1585 'International Tables Vol C Tables 4.2.6.8 and 6.1.1.4'

loop_
_geom_angle_atom_site_label_1
_geom_angle_atom_site_label_2
_geom_angle_atom_site_label_3
_geom_angle
C1 O1 H1 109.5
C20 N1 C19 131.70(16)
C20 N1 C15 107.26(14)
C19 N1 C15 120.78(15)
C20 N2 C14 107.38(15)
O1 C1 C14 109.49(14)
O1 C1 C13 111.61(14)
C14 C1 C13 110.54(14)
O1 C1 C2 110.84(14)
C14 C1 C2 112.90(14)
C13 C1 C2 101.28(14)
C3 C2 C7 120.90(17)
C3 C2 C1 128.34(17)
C7 C2 C1 110.75(15)
C2 C3 C4 118.48(19)
C2 C3 H3 120.8
C4 C3 H3 120.8
C5 C4 C3 120.71(19)
C5 C4 H4 119.6
C3 C4 H4 119.6
C4 C5 C6 121.01(19)
C4 C5 H5 119.5
C6 C5 H5 119.5
C5 C6 C7 118.26(19)
C5 C6 H6 120.9
C7 C6 H6 120.9
C6 C7 C2 120.58(18)
C6 C7 C8 130.79(18)
C2 C7 C8 108.63(15)
C9 C8 C13 120.23(17)
C9 C8 C7 131.11(17)
C13 C8 C7 108.65(16)
C10 C9 C8 118.53(17)
C10 C9 H9 120.7
C8 C9 H9 120.7
C11 C10 C9 121.11(18)
C11 C10 H10 119.4
C9 C10 H10 119.4
C10 C11 C12 120.61(18)
C10 C11 H11 119.7
C12 C11 H11 119.7
C13 C12 C11 118.63(17)
C13 C12 H12 120.7
C11 C12 H12 120.7
C12 C13 C8 120.87(17)
C12 C13 C1 128.44(16)
C8 C13 C1 110.61(16)
N2 C14 C15 110.41(15)
N2 C14 C1 120.41(15)
C15 C14 C1 129.11(15)
C14 C15 N1 104.98(15)
C14 C15 C16 136.20(17)
N1 C15 C16 118.79(16)
C17 C16 C15 119.76(18)
C17 C16 H16 120.1
C15 C16 H16 120.1
C16 C17 C18 119.93(19)
C16 C17 H17 120.0
C18 C17 H17 120.0
C19 C18 C17 121.18(19)
C19 C18 H18 119.4
C17 C18 H18 119.4
C18 C19 N1 119.49(18)
C18 C19 H19 120.3
N1 C19 H19 120.3
N2 C20 N1 109.96(15)
N2 C20 C21 123.76(16)
N1 C20 C21 126.08(16)
C22 C21 C26 118.07(16)
C22 C21 C20 124.53(16)
C26 C21 C20 117.37(16)
C23 C22 C21 120.46(18)
C23 C22 H22 119.8
C21 C22 H22 119.8
C22 C23 C24 121.48(18)
C22 C23 H23 119.3
C24 C23 H23 119.3
C23 C24 C25 117.95(17)
C23 C24 C27 121.32(19)
C25 C24 C27 120.73(19)
C26 C25 C24 121.15(18)
C26 C25 H25 119.4
C24 C25 H25 119.4
C25 C26 C21 120.89(17)
C25 C26 H26 119.6
C21 C26 H26 119.6
C24 C27 H27 109.5
C24 C27 H27A 109.5
H27 C27 H27A 109.5
C24 C27 H27B 109.5
H27 C27 H27B 109.5
H27A C27 H27B 109.5
Cl2 C28 Cl1 112.00(15)
Cl2 C28 H28 109.2
Cl1 C28 H28 109.2
Cl2 C28 H28A 109.2
Cl1 C28 H28A 109.2
H28 C28 H28A 107.9

loop_
_geom_bond_atom_site_label_1
_geom_bond_atom_site_label_2
_geom_bond_distance
O1 C1 1.430(2)
O1 H1 0.8300
N1 C20 1.376(2)
N1 C19 1.388(2)
N1 C15 1.407(2)
N2 C20 1.336(2)
N2 C14 1.361(2)
C1 C14 1.517(2)
C1 C13 1.530(2)
C1 C2 1.531(2)
C2 C3 1.379(3)
C2 C7 1.400(3)
C3 C4 1.396(3)
C3 H3 0.9400
C4 C5 1.388(3)
C4 H4 0.9400
C5 C6 1.390(3)
C5 H5 0.9400
C6 C7 1.392(3)
C6 H6 0.9400
C7 C8 1.471(3)
C8 C9 1.391(3)
C8 C13 1.404(2)
C9 C10 1.390(3)
C9 H9 0.9400
C10 C11 1.385(3)
C10 H10 0.9400
C11 C12 1.395(3)
C11 H11 0.9400
C12 C13 1.381(3)
C12 H12 0.9400
C14 C15 1.381(2)
C15 C16 1.416(3)
C16 C17 1.356(3)
C16 H16 0.9400
C17 C18 1.427(3)
C17 H17 0.9400
C18 C19 1.346(3)
C18 H18 0.9400
C19 H19 0.9400
C20 C21 1.468(2)
C21 C22 1.397(3)
C21 C26 1.401(3)
C22 C23 1.389(3)
C22 H22 0.9400
C23 C24 1.391(3)
C23 H23 0.9400
C24 C25 1.393(3)
C24 C27 1.512(3)
C25 C26 1.384(3)
C25 H25 0.9400
C26 H26 0.9400
C27 H27 0.9700
C27 H27A 0.9700
C27 H27B 0.9700
C28 Cl2 1.745(3)
C28 Cl1 1.749(3)
C28 H28 0.9800
C28 H28A 0.9800

loop_
_geom_torsion_atom_site_label_1
_geom_torsion_atom_site_label_2
_geom_torsion_atom_site_label_3
_geom_torsion_atom_site_label_4
_geom_torsion
O1 C1 C2 C3 57.8(2)
C14 C1 C2 C3 -65.5(2)
C13 C1 C2 C3 176.33(18)
O1 C1 C2 C7 -121.31(16)
C14 C1 C2 C7 115.44(17)
C13 C1 C2 C7 -2.77(18)
C7 C2 C3 C4 -2.1(3)
C1 C2 C3 C4 178.91(18)
C2 C3 C4 C5 -0.2(3)
C3 C4 C5 C6 1.9(3)
C4 C5 C6 C7 -1.1(3)
C5 C6 C7 C2 -1.1(3)
C5 C6 C7 C8 178.49(19)
C3 C2 C7 C6 2.8(3)
C1 C2 C7 C6 -178.03(17)
C3 C2 C7 C8 -176.91(17)
C1 C2 C7 C8 2.3(2)
C6 C7 C8 C9 0.0(3)
C2 C7 C8 C9 179.71(19)
C6 C7 C8 C13 179.65(19)
C2 C7 C8 C13 -0.7(2)
C13 C8 C9 C10 -0.5(3)
C7 C8 C9 C10 179.01(18)
C8 C9 C10 C11 -0.8(3)
C9 C10 C11 C12 1.2(3)
C10 C11 C12 C13 -0.2(3)
C11 C12 C13 C8 -1.1(3)
C11 C12 C13 C1 -177.50(17)
C9 C8 C13 C12 1.5(3)
C7 C8 C13 C12 -178.13(16)
C9 C8 C13 C1 178.49(16)
C7 C8 C13 C1 -1.2(2)
O1 C1 C13 C12 -63.0(2)
C14 C1 C13 C12 59.1(2)
C2 C1 C13 C12 179.02(18)
O1 C1 C13 C8 120.32(16)
C14 C1 C13 C8 -117.57(16)
C2 C1 C13 C8 2.33(18)
C20 N2 C14 C15 0.6(2)
C20 N2 C14 C1 177.74(15)
O1 C1 C14 N2 3.7(2)
C13 C1 C14 N2 -119.61(17)
C2 C1 C14 N2 127.75(17)
O1 C1 C14 C15 -179.67(17)
C13 C1 C14 C15 57.0(2)
C2 C1 C14 C15 -55.7(2)
N2 C14 C15 N1 -0.6(2)
C1 C14 C15 N1 -177.49(17)
N2 C14 C15 C16 177.2(2)
C1 C14 C15 C16 0.3(4)
C20 N1 C15 C14 0.46(19)
C19 N1 C15 C14 175.22(16)
C20 N1 C15 C16 -177.80(17)
C19 N1 C15 C16 -3.0(3)
C14 C15 C16 C17 -176.3(2)
N1 C15 C16 C17 1.2(3)
C15 C16 C17 C18 1.1(4)
C16 C17 C18 C19 -1.7(4)
C17 C18 C19 N1 -0.1(4)
C20 N1 C19 C18 175.7(2)
C15 N1 C19 C18 2.4(3)
C14 N2 C20 N1 -0.3(2)
C14 N2 C20 C21 -175.48(16)
C19 N1 C20 N2 -174.10(18)
C15 N1 C20 N2 -0.1(2)
C19 N1 C20 C21 1.0(3)
C15 N1 C20 C21 174.95(17)
N2 C20 C21 C22 -145.59(19)
N1 C20 C21 C22 40.0(3)
N2 C20 C21 C26 32.0(3)
N1 C20 C21 C26 -142.39(18)
C26 C21 C22 C23 -0.3(3)
C20 C21 C22 C23 177.29(18)
C21 C22 C23 C24 -0.6(3)
C22 C23 C24 C25 0.8(3)
C22 C23 C24 C27 -179.2(2)
C23 C24 C25 C26 -0.1(3)
C27 C24 C25 C26 179.9(2)
C24 C25 C26 C21 -0.9(3)
C22 C21 C26 C25 1.1(3)
C20 C21 C26 C25 -176.72(18)
